data_7218444
loop_
_publ_author_name
'Reddy, Kallu Rajender'
'Saidulu, G.'
'Kumar, R. Arun'
'Anitha, T.'
'Srinivasulu, A.'
'Balasubramanian, Sridhar'
'Liu, Shiuh-Tzung'

_publ_section_title
;
 C-N and C-P bond formation via cross dehydrative coupling reaction: an
 efficient synthesis of novel 3,4-dihydroquinazolines
;
_journal_name_full 'RSC Adv.'
_journal_paper_doi 10.1039/C4RA10203G
_journal_year 2014
_chemical_formula_moiety 'C26 H29 N2 O3 P'
_chemical_formula_sum 'C26 H29 N2 O3 P'
_chemical_formula_weight 448.48
_chemical_name_systematic
; 
dimethyl 2-(4-tert-butylphenyl)-3-phenyl-3,4-dihydroquinazolin-4-yl                    
phosphonate
;
_space_group_IT_number 14
_symmetry_cell_setting monoclinic
_symmetry_space_group_name_Hall '-P 2ybc'
_symmetry_space_group_name_H-M 'P 1 21/c 1'
_atom_sites_solution_hydrogens geom
_atom_sites_solution_primary direct
_atom_sites_solution_secondary difmap
_audit_creation_method SHELXL-97
_cell_angle_alpha 90.00
_cell_angle_beta 103.257(1)
_cell_angle_gamma 90.00
_cell_formula_units_Z 4
_cell_length_a 14.6985(13)
_cell_length_b 11.7586(10)
_cell_length_c 13.8686(12)
_cell_measurement_reflns_used 5926
_cell_measurement_temperature 294(2)
_cell_measurement_theta_max 27.79
_cell_measurement_theta_min 2.24
_cell_volume 2333.1(4)
_computing_cell_refinement 'SAINT (Bruker, 2001)'
_computing_data_collection 'SMART (Bruker, 2001)'
_computing_data_reduction SAINT
_computing_molecular_graphics 'DIAMOND (Brandenburg & Putz, 2005)'
_computing_publication_material SHELXL97
_computing_structure_refinement 'SHELXL-97 (Sheldrick, 2008)'
_computing_structure_solution 'SHELXS-97 (Sheldrick, 2008)'
_diffrn_ambient_temperature 294(2)
_diffrn_measured_fraction_theta_full 0.999
_diffrn_measured_fraction_theta_max 0.999
_diffrn_measurement_device 'Bruker SMART APEX CCD area-detector'
_diffrn_measurement_device_type 'Bruker SMART APEX CCD area-detector'
_diffrn_measurement_method '\w scan'
_diffrn_radiation_monochromator graphite
_diffrn_radiation_source 'fine-focus sealed tube'
_diffrn_radiation_type MoK\a
_diffrn_radiation_wavelength 0.71073
_diffrn_reflns_av_R_equivalents 0.0214
_diffrn_reflns_av_sigmaI/netI 0.0155
_diffrn_reflns_limit_h_max 17
_diffrn_reflns_limit_h_min -17
_diffrn_reflns_limit_k_max 13
_diffrn_reflns_limit_k_min -13
_diffrn_reflns_limit_l_max 16
_diffrn_reflns_limit_l_min -16
_diffrn_reflns_number 22035
_diffrn_reflns_theta_full 25.00
_diffrn_reflns_theta_max 25.00
_diffrn_reflns_theta_min 2.24
_diffrn_standards_number 0
_exptl_absorpt_coefficient_mu 0.148
_exptl_absorpt_correction_type none
_exptl_crystal_colour colorless
_exptl_crystal_density_diffrn 1.277
_exptl_crystal_density_method 'not measured'
_exptl_crystal_description plate
_exptl_crystal_F_000 952
_exptl_crystal_size_max 0.16
_exptl_crystal_size_mid 0.14
_exptl_crystal_size_min 0.07
_refine_diff_density_max 0.269
_refine_diff_density_min -0.296
_refine_diff_density_rms 0.037
_refine_ls_extinction_method none
_refine_ls_goodness_of_fit_ref 1.038
_refine_ls_hydrogen_treatment mixed
_refine_ls_matrix_type full
_refine_ls_number_parameters 294
_refine_ls_number_reflns 4110
_refine_ls_number_restraints 0
_refine_ls_restrained_S_all 1.038
_refine_ls_R_factor_all 0.0402
_refine_ls_R_factor_gt 0.0365
_refine_ls_shift/su_max 0.000
_refine_ls_shift/su_mean 0.000
_refine_ls_structure_factor_coef Fsqd
_refine_ls_weighting_details 'calc w=1/[\s^2^(Fo^2^)+(0.0517P)^2^+0.8099P] where P=(Fo^2^+2Fc^2^)/3'
_refine_ls_weighting_scheme calc
_refine_ls_wR_factor_gt 0.0995
_refine_ls_wR_factor_ref 0.1032
_reflns_number_gt 3707
_reflns_number_total 4110
_reflns_threshold_expression I>2\s(I)
_cod_data_source_file c4ra10203g2.cif
_cod_data_source_block av30
_cod_original_sg_symbol_H-M 'P 21/c'
_cod_database_code 7218444

loop_
_symmetry_equiv_pos_as_xyz
'x, y, z'
'-x, y+1/2, -z+1/2'
'-x, -y, -z'
'x, -y-1/2, z-1/2'

loop_
_atom_site_label
_atom_site_type_symbol
_atom_site_fract_x
_atom_site_fract_y
_atom_site_fract_z
_atom_site_U_iso_or_equiv
_atom_site_adp_type
_atom_site_occupancy
_atom_site_symmetry_multiplicity
_atom_site_calc_flag
_atom_site_refinement_flags
C1 C 0.10107(10) 0.27777(13) 0.15861(11) 0.0371(3) Uani 1 1 d .
H1 H 0.0767 0.2208 0.1978 0.045 Uiso 1 1 calc R
C2 C 0.11946(11) 0.38450(13) 0.21992(11) 0.0392(3) Uani 1 1 d .
C3 C 0.06698(12) 0.41716(15) 0.28646(12) 0.0475(4) Uani 1 1 d .
H3 H 0.0170 0.3725 0.2945 0.057 Uiso 1 1 calc R
C4 C 0.08863(14) 0.51587(17) 0.34089(12) 0.0577(5) Uani 1 1 d .
H4 H 0.0537 0.5372 0.3859 0.069 Uiso 1 1 calc R
C5 C 0.16191(14) 0.58252(17) 0.32842(14) 0.0614(5) Uani 1 1 d .
H5 H 0.1757 0.6496 0.3643 0.074 Uiso 1 1 calc R
C6 C 0.21517(13) 0.55049(15) 0.26298(14) 0.0547(4) Uani 1 1 d .
H6 H 0.2646 0.5961 0.2548 0.066 Uiso 1 1 calc R
C7 C 0.19517(11) 0.45012(13) 0.20917(11) 0.0421(4) Uani 1 1 d .
C8 C 0.25353(10) 0.31234(13) 0.12231(11) 0.0388(3) Uani 1 1 d .
C9 C 0.32262(10) 0.27478(13) 0.06592(11) 0.0397(3) Uani 1 1 d .
C10 C 0.40357(12) 0.33812(15) 0.07287(13) 0.0502(4) Uani 1 1 d .
H10 H 0.4142 0.4017 0.1138 0.060 Uiso 1 1 calc R
C11 C 0.46827(12) 0.30787(17) 0.01980(13) 0.0536(4) Uani 1 1 d .
H11 H 0.5220 0.3516 0.0260 0.064 Uiso 1 1 calc R
C12 C 0.45577(11) 0.21420(14) -0.04271(11) 0.0435(4) Uani 1 1 d .
C13 C 0.37308(11) 0.15400(14) -0.05164(12) 0.0438(4) Uani 1 1 d .
H13 H 0.3612 0.0924 -0.0947 0.053 Uiso 1 1 calc R
C14 C 0.30777(11) 0.18323(14) 0.00189(11) 0.0419(4) Uani 1 1 d .
H14 H 0.2533 0.1407 -0.0054 0.050 Uiso 1 1 calc R
C15 C 0.21704(10) 0.12274(12) 0.18095(11) 0.0369(3) Uani 1 1 d .
C16 C 0.29067(12) 0.11343(15) 0.26254(12) 0.0483(4) Uani 1 1 d .
H16 H 0.3249 0.1775 0.2882 0.058 Uiso 1 1 calc R
C17 C 0.31328(14) 0.00850(17) 0.30583(14) 0.0602(5) Uani 1 1 d .
H17 H 0.3632 0.0019 0.3605 0.072 Uiso 1 1 calc R
C18 C 0.26266(14) -0.08643(16) 0.26885(15) 0.0595(5) Uani 1 1 d .
H18 H 0.2780 -0.1569 0.2986 0.071 Uiso 1 1 calc R
C19 C 0.18940(13) -0.07661(15) 0.18789(15) 0.0563(5) Uani 1 1 d .
H19 H 0.1548 -0.1407 0.1629 0.068 Uiso 1 1 calc R
C20 C 0.16658(12) 0.02761(14) 0.14312(13) 0.0479(4) Uani 1 1 d .
H20 H 0.1174 0.0336 0.0877 0.058 Uiso 1 1 calc R
C21 C -0.15543(12) 0.35894(18) 0.00396(15) 0.0603(5) Uani 1 1 d .
H21A H -0.1465 0.4098 -0.0472 0.090 Uiso 1 1 calc R
H21B H -0.2004 0.3907 0.0368 0.090 Uiso 1 1 calc R
H21C H -0.1777 0.2870 -0.0248 0.090 Uiso 1 1 calc R
C22 C 0.53127(12) 0.18082(17) -0.09715(14) 0.0545(4) Uani 1 1 d .
C23 C 0.54347(17) 0.2755(2) -0.16894(18) 0.0835(7) Uani 1 1 d .
H23A H 0.5917 0.2546 -0.2019 0.125 Uiso 1 1 calc R
H23B H 0.5605 0.3448 -0.1328 0.125 Uiso 1 1 calc R
H23C H 0.4858 0.2863 -0.2171 0.125 Uiso 1 1 calc R
C24 C 0.62361(13) 0.1623(2) -0.02086(18) 0.0770(6) Uani 1 1 d .
H24A H 0.6142 0.1088 0.0282 0.115 Uiso 1 1 calc R
H24B H 0.6448 0.2333 0.0105 0.115 Uiso 1 1 calc R
H24C H 0.6697 0.1332 -0.0535 0.115 Uiso 1 1 calc R
C25 C 0.50789(15) 0.0700(2) -0.15464(17) 0.0746(6) Uani 1 1 d .
H25A H 0.5010 0.0101 -0.1098 0.112 Uiso 1 1 calc R
H25B H 0.5574 0.0512 -0.1865 0.112 Uiso 1 1 calc R
H25C H 0.4506 0.0789 -0.2038 0.112 Uiso 1 1 calc R
C26 C 0.08184(19) 0.37436(18) -0.10697(15) 0.0767(7) Uani 1 1 d .
H26A H 0.1315 0.3197 -0.0988 0.115 Uiso 1 1 calc R
H26B H 0.1029 0.4458 -0.1274 0.115 Uiso 1 1 calc R
H26C H 0.0293 0.3479 -0.1565 0.115 Uiso 1 1 calc R
N1 N 0.18892(8) 0.23253(10) 0.13978(9) 0.0387(3) Uani 1 1 d .
N2 N 0.25415(9) 0.41760(11) 0.14773(10) 0.0443(3) Uani 1 1 d .
O1 O 0.05504(9) 0.38869(9) -0.01589(8) 0.0490(3) Uani 1 1 d .
O2 O -0.00140(9) 0.18422(10) -0.01551(9) 0.0516(3) Uani 1 1 d .
O3 O -0.06804(7) 0.34288(10) 0.07453(8) 0.0492(3) Uani 1 1 d .
P1 P 0.01719(3) 0.29027(3) 0.04012(3) 0.03852(13) Uani 1 1 d .

loop_
_atom_site_aniso_label
_atom_site_aniso_U_11
_atom_site_aniso_U_22
_atom_site_aniso_U_33
_atom_site_aniso_U_23
_atom_site_aniso_U_13
_atom_site_aniso_U_12
C1 0.0370(8) 0.0392(8) 0.0381(8) 0.0039(6) 0.0145(6) 0.0036(6)
C2 0.0432(8) 0.0424(8) 0.0317(7) 0.0033(6) 0.0082(6) 0.0091(6)
C3 0.0502(9) 0.0532(10) 0.0414(8) 0.0035(7) 0.0152(7) 0.0122(7)
C4 0.0647(11) 0.0669(12) 0.0428(9) -0.0071(8) 0.0153(8) 0.0215(9)
C5 0.0669(12) 0.0596(11) 0.0545(11) -0.0205(9) 0.0072(9) 0.0089(9)
C6 0.0554(10) 0.0484(10) 0.0592(10) -0.0116(8) 0.0107(8) -0.0002(8)
C7 0.0450(8) 0.0426(8) 0.0388(8) -0.0011(6) 0.0099(6) 0.0048(7)
C8 0.0383(8) 0.0408(8) 0.0386(8) 0.0015(6) 0.0117(6) -0.0001(6)
C9 0.0382(8) 0.0430(8) 0.0397(8) 0.0020(6) 0.0128(6) 0.0002(6)
C10 0.0494(9) 0.0545(10) 0.0501(9) -0.0100(8) 0.0185(8) -0.0109(8)
C11 0.0405(9) 0.0675(11) 0.0562(10) -0.0058(8) 0.0183(8) -0.0141(8)
C12 0.0375(8) 0.0549(10) 0.0396(8) 0.0044(7) 0.0121(6) 0.0034(7)
C13 0.0424(8) 0.0480(9) 0.0426(8) -0.0037(7) 0.0133(7) 0.0020(7)
C14 0.0353(8) 0.0461(9) 0.0464(9) -0.0012(7) 0.0134(7) -0.0029(6)
C15 0.0369(8) 0.0369(8) 0.0406(8) -0.0005(6) 0.0168(6) 0.0030(6)
C16 0.0480(9) 0.0475(9) 0.0480(9) -0.0036(7) 0.0084(7) -0.0003(7)
C17 0.0604(11) 0.0625(12) 0.0546(10) 0.0103(9) 0.0067(8) 0.0148(9)
C18 0.0694(12) 0.0453(10) 0.0716(12) 0.0147(9) 0.0326(10) 0.0138(9)
C19 0.0587(11) 0.0391(9) 0.0771(13) -0.0044(8) 0.0278(10) -0.0036(8)
C20 0.0445(9) 0.0444(9) 0.0547(10) -0.0053(7) 0.0109(7) -0.0015(7)
C21 0.0404(9) 0.0673(12) 0.0691(12) 0.0054(9) 0.0039(8) 0.0038(8)
C22 0.0415(9) 0.0704(12) 0.0568(10) 0.0039(9) 0.0221(8) 0.0057(8)
C23 0.0818(15) 0.0996(18) 0.0868(16) 0.0212(13) 0.0557(13) 0.0132(13)
C24 0.0413(10) 0.1012(17) 0.0896(16) 0.0000(13) 0.0175(10) 0.0112(10)
C25 0.0647(12) 0.0946(16) 0.0750(14) -0.0174(12) 0.0373(11) 0.0060(11)
C26 0.129(2) 0.0606(12) 0.0545(12) -0.0005(9) 0.0492(13) -0.0079(12)
N1 0.0364(6) 0.0374(7) 0.0452(7) 0.0020(5) 0.0156(5) 0.0025(5)
N2 0.0464(7) 0.0411(7) 0.0483(8) -0.0030(6) 0.0170(6) -0.0025(6)
O1 0.0656(7) 0.0444(6) 0.0404(6) 0.0002(5) 0.0196(5) -0.0050(5)
O2 0.0593(7) 0.0455(7) 0.0491(7) -0.0048(5) 0.0106(5) -0.0056(5)
O3 0.0388(6) 0.0607(7) 0.0485(6) 0.0014(5) 0.0107(5) 0.0059(5)
P1 0.0395(2) 0.0393(2) 0.0377(2) 0.00050(15) 0.01085(16) -0.00004(16)

loop_
_atom_type_symbol
_atom_type_description
_atom_type_scat_dispersion_real
_atom_type_scat_dispersion_imag
_atom_type_scat_source
C C 0.0033 0.0016 'International Tables Vol C Tables 4.2.6.8 and 6.1.1.4'
H H 0.0000 0.0000 'International Tables Vol C Tables 4.2.6.8 and 6.1.1.4'
N N 0.0061 0.0033 'International Tables Vol C Tables 4.2.6.8 and 6.1.1.4'
O O 0.0106 0.0060 'International Tables Vol C Tables 4.2.6.8 and 6.1.1.4'
P P 0.1023 0.0942 'International Tables Vol C Tables 4.2.6.8 and 6.1.1.4'

loop_
_geom_angle_atom_site_label_1
_geom_angle_atom_site_label_2
_geom_angle_atom_site_label_3
_geom_angle
N1 C1 C2 110.48(12)
N1 C1 P1 107.98(10)
C2 C1 P1 116.06(10)
N1 C1 H1 107.3
C2 C1 H1 107.3
P1 C1 H1 107.3
C3 C2 C7 119.95(15)
C3 C2 C1 123.50(15)
C7 C2 C1 116.53(13)
C4 C3 C2 120.21(17)
C4 C3 H3 119.9
C2 C3 H3 119.9
C5 C4 C3 119.95(16)
C5 C4 H4 120.0
C3 C4 H4 120.0
C4 C5 C6 120.41(17)
C4 C5 H5 119.8
C6 C5 H5 119.8
C5 C6 C7 120.16(18)
C5 C6 H6 119.9
C7 C6 H6 119.9
C2 C7 C6 119.29(15)
C2 C7 N2 122.41(14)
C6 C7 N2 118.28(15)
N2 C8 N1 124.19(14)
N2 C8 C9 117.91(13)
N1 C8 C9 117.81(13)
C14 C9 C10 118.00(14)
C14 C9 C8 123.00(14)
C10 C9 C8 118.88(14)
C11 C10 C9 120.71(16)
C11 C10 H10 119.6
C9 C10 H10 119.6
C10 C11 C12 122.04(15)
C10 C11 H11 119.0
C12 C11 H11 119.0
C13 C12 C11 116.66(14)
C13 C12 C22 123.02(15)
C11 C12 C22 120.33(15)
C14 C13 C12 121.76(15)
C14 C13 H13 119.1
C12 C13 H13 119.1
C9 C14 C13 120.77(14)
C9 C14 H14 119.6
C13 C14 H14 119.6
C20 C15 C16 120.03(15)
C20 C15 N1 119.92(14)
C16 C15 N1 119.91(14)
C17 C16 C15 119.58(16)
C17 C16 H16 120.2
C15 C16 H16 120.2
C18 C17 C16 120.57(17)
C18 C17 H17 119.7
C16 C17 H17 119.7
C19 C18 C17 119.59(17)
C19 C18 H18 120.2
C17 C18 H18 120.2
C18 C19 C20 120.50(17)
C18 C19 H19 119.7
C20 C19 H19 119.7
C15 C20 C19 119.72(16)
C15 C20 H20 120.1
C19 C20 H20 120.1
O3 C21 H21A 109.5
O3 C21 H21B 109.5
H21A C21 H21B 109.5
O3 C21 H21C 109.5
H21A C21 H21C 109.5
H21B C21 H21C 109.5
C25 C22 C12 112.04(15)
C25 C22 C23 109.10(17)
C12 C22 C23 109.93(15)
C25 C22 C24 107.29(17)
C12 C22 C24 108.87(15)
C23 C22 C24 109.56(18)
C22 C23 H23A 109.5
C22 C23 H23B 109.5
H23A C23 H23B 109.5
C22 C23 H23C 109.5
H23A C23 H23C 109.5
H23B C23 H23C 109.5
C22 C24 H24A 109.5
C22 C24 H24B 109.5
H24A C24 H24B 109.5
C22 C24 H24C 109.5
H24A C24 H24C 109.5
H24B C24 H24C 109.5
C22 C25 H25A 109.5
C22 C25 H25B 109.5
H25A C25 H25B 109.5
C22 C25 H25C 109.5
H25A C25 H25C 109.5
H25B C25 H25C 109.5
O1 C26 H26A 109.5
O1 C26 H26B 109.5
H26A C26 H26B 109.5
O1 C26 H26C 109.5
H26A C26 H26C 109.5
H26B C26 H26C 109.5
C8 N1 C15 121.96(12)
C8 N1 C1 116.53(12)
C15 N1 C1 116.01(11)
C8 N2 C7 117.57(13)
C26 O1 P1 123.89(12)
C21 O3 P1 119.77(11)
O2 P1 O1 114.47(7)
O2 P1 O3 115.65(7)
O1 P1 O3 105.03(7)
O2 P1 C1 114.48(7)
O1 P1 C1 105.27(7)
O3 P1 C1 100.39(6)

loop_
_geom_bond_atom_site_label_1
_geom_bond_atom_site_label_2
_geom_bond_distance
C1 N1 1.4742(18)
C1 C2 1.505(2)
C1 P1 1.8202(15)
C1 H1 0.9800
C2 C3 1.386(2)
C2 C7 1.390(2)
C3 C4 1.381(3)
C3 H3 0.9300
C4 C5 1.375(3)
C4 H4 0.9300
C5 C6 1.380(3)
C5 H5 0.9300
C6 C7 1.391(2)
C6 H6 0.9300
C7 N2 1.401(2)
C8 N2 1.286(2)
C8 N1 1.3952(19)
C8 C9 1.484(2)
C9 C14 1.381(2)
C9 C10 1.388(2)
C10 C11 1.376(2)
C10 H10 0.9300
C11 C12 1.388(2)
C11 H11 0.9300
C12 C13 1.387(2)
C12 C22 1.530(2)
C13 C14 1.385(2)
C13 H13 0.9300
C14 H14 0.9300
C15 C20 1.378(2)
C15 C16 1.379(2)
C15 N1 1.4335(19)
C16 C17 1.379(2)
C16 H16 0.9300
C17 C18 1.374(3)
C17 H17 0.9300
C18 C19 1.371(3)
C18 H18 0.9300
C19 C20 1.380(2)
C19 H19 0.9300
C20 H20 0.9300
C21 O3 1.438(2)
C21 H21A 0.9600
C21 H21B 0.9600
C21 H21C 0.9600
C22 C25 1.525(3)
C22 C23 1.531(3)
C22 C24 1.533(3)
C23 H23A 0.9600
C23 H23B 0.9600
C23 H23C 0.9600
C24 H24A 0.9600
C24 H24B 0.9600
C24 H24C 0.9600
C25 H25A 0.9600
C25 H25B 0.9600
C25 H25C 0.9600
C26 O1 1.417(2)
C26 H26A 0.9600
C26 H26B 0.9600
C26 H26C 0.9600
O1 P1 1.5654(11)
O2 P1 1.4588(12)
O3 P1 1.5665(11)

loop_
_geom_torsion_atom_site_label_1
_geom_torsion_atom_site_label_2
_geom_torsion_atom_site_label_3
_geom_torsion_atom_site_label_4
_geom_torsion
N1 C1 C2 C3 -148.88(14)
P1 C1 C2 C3 87.78(16)
N1 C1 C2 C7 29.39(17)
P1 C1 C2 C7 -93.94(14)
C7 C2 C3 C4 1.2(2)
C1 C2 C3 C4 179.39(14)
C2 C3 C4 C5 0.6(3)
C3 C4 C5 C6 -1.1(3)
C4 C5 C6 C7 -0.1(3)
C3 C2 C7 C6 -2.4(2)
C1 C2 C7 C6 179.27(14)
C3 C2 C7 N2 175.91(14)
C1 C2 C7 N2 -2.4(2)
C5 C6 C7 C2 1.9(3)
C5 C6 C7 N2 -176.49(16)
N2 C8 C9 C14 -153.24(15)
N1 C8 C9 C14 23.5(2)
N2 C8 C9 C10 22.8(2)
N1 C8 C9 C10 -160.51(15)
C14 C9 C10 C11 -2.1(3)
C8 C9 C10 C11 -178.32(16)
C9 C10 C11 C12 0.3(3)
C10 C11 C12 C13 1.9(3)
C10 C11 C12 C22 -177.55(17)
C11 C12 C13 C14 -2.3(2)
C22 C12 C13 C14 177.12(15)
C10 C9 C14 C13 1.7(2)
C8 C9 C14 C13 177.74(14)
C12 C13 C14 C9 0.6(2)
C20 C15 C16 C17 0.0(2)
N1 C15 C16 C17 175.62(15)
C15 C16 C17 C18 -0.5(3)
C16 C17 C18 C19 0.4(3)
C17 C18 C19 C20 0.4(3)
C16 C15 C20 C19 0.7(2)
N1 C15 C20 C19 -174.92(14)
C18 C19 C20 C15 -0.9(3)
C13 C12 C22 C25 -4.5(2)
C11 C12 C22 C25 174.96(17)
C13 C12 C22 C23 117.0(2)
C11 C12 C22 C23 -63.6(2)
C13 C12 C22 C24 -122.98(19)
C11 C12 C22 C24 56.5(2)
N2 C8 N1 C15 -132.76(16)
C9 C8 N1 C15 50.76(19)
N2 C8 N1 C1 20.0(2)
C9 C8 N1 C1 -156.44(13)
C20 C15 N1 C8 -137.76(15)
C16 C15 N1 C8 46.6(2)
C20 C15 N1 C1 69.32(18)
C16 C15 N1 C1 -106.33(16)
C2 C1 N1 C8 -38.03(17)
P1 C1 N1 C8 89.87(13)
C2 C1 N1 C15 116.40(13)
P1 C1 N1 C15 -115.70(12)
N1 C8 N2 C7 9.7(2)
C9 C8 N2 C7 -173.85(13)
C2 C7 N2 C8 -18.8(2)
C6 C7 N2 C8 159.51(15)
C26 O1 P1 O2 -8.34(19)
C26 O1 P1 O3 -136.27(17)
C26 O1 P1 C1 118.26(17)
C21 O3 P1 O2 -51.01(15)
C21 O3 P1 O1 76.20(14)
C21 O3 P1 C1 -174.74(13)
N1 C1 P1 O2 57.54(12)
C2 C1 P1 O2 -177.84(10)
N1 C1 P1 O1 -69.06(11)
C2 C1 P1 O1 55.57(12)
N1 C1 P1 O3 -177.93(9)
C2 C1 P1 O3 -53.30(12)
